data_7022280
loop_
_publ_author_name
'Oerum, Stephanie'
'Krabbe, Peter'
'Schau-Magnussen, Magnus'
'Furbo, S\/oren'
'Bendix, Jesper'
'Hammersh\/oi, Anders'

_publ_section_title
;
 Highly stereoselective, cobalt(III)-directed Mannich additions in water
 yielding \a-methylamino acid products.
;
_journal_issue 1
_journal_name_full 'Dalton transactions (Cambridge, England : 2003)'
_journal_page_first 292
_journal_page_last 298
_journal_paper_doi 10.1039/c2dt32250a
_journal_volume 42
_journal_year 2013
_chemical_formula_moiety 'C8 H23 Co N6 O4, Cl4 Zn'
_chemical_formula_sum 'C8 H23 Cl4 Co N6 O4 Zn'
_chemical_formula_weight 533.42
_chemical_name_common
;
rac-cdelta*-bis(ethane-1,2-diamine)((S*)-N-methyl-3-nitro-
(R*)-alaninato-kappa$2!N,O$1!)cobalt(iii) tetrachloridozincate
;
_chemical_name_systematic
;
rac-\D*-bis(ethane-1,2-diamine)[(<i>S</i>*)-<i>N</i>-methyl-3-nitro-(<i>R</i>*)-
alaninato-\k^2^<i>N,O</i>^1^]cobalt(III) tetrachloridozincate

;
_space_group_IT_number 9
_symmetry_cell_setting monoclinic
_symmetry_space_group_name_Hall 'C -2yc'
_symmetry_space_group_name_H-M 'C 1 c 1'
_atom_sites_solution_hydrogens geom
_atom_sites_solution_primary direct
_atom_sites_solution_secondary difmap
_audit_creation_method SHELXL-97
_cell_angle_alpha 90.00
_cell_angle_beta 103.84(3)
_cell_angle_gamma 90.00
_cell_formula_units_Z 4
_cell_length_a 9.739(2)
_cell_length_b 17.035(3)
_cell_length_c 11.652(6)
_cell_measurement_reflns_used 25110
_cell_measurement_temperature 122(1)
_cell_measurement_theta_max 33.00
_cell_measurement_theta_min 2.39
_cell_volume 1877.0(11)
_computing_cell_refinement 'COLLECT (Nonius, 1999)'
_computing_data_collection 'COLLECT (Nonius, 1999)'
_computing_data_reduction 'EvalCCD (Duisenberg et al., 2003)'
_computing_molecular_graphics
;
Ortep-3 (Farrugia, 1997) and Mercury (Macrae et. al., 2006)
;
_computing_publication_material SHELXL-97
_computing_structure_refinement 'SHELXL-97 (Sheldrick, 2008)'
_computing_structure_solution 'SHELXS-97 (Sheldrick, 2008)'
_diffrn_ambient_temperature 122(1)
_diffrn_measured_fraction_theta_full 0.993
_diffrn_measured_fraction_theta_max 0.993
_diffrn_measurement_device_type 'Nonius KappaCCD area-detector'
_diffrn_measurement_method '\w and \f scans'
_diffrn_radiation_monochromator graphite
_diffrn_radiation_source 'fine-focus sealed tube'
_diffrn_radiation_type MoK\a
_diffrn_radiation_wavelength 0.71073
_diffrn_reflns_av_R_equivalents 0.1036
_diffrn_reflns_av_sigmaI/netI 0.0356
_diffrn_reflns_limit_h_max 14
_diffrn_reflns_limit_h_min -14
_diffrn_reflns_limit_k_max 26
_diffrn_reflns_limit_k_min -25
_diffrn_reflns_limit_l_max 17
_diffrn_reflns_limit_l_min -17
_diffrn_reflns_number 62337
_diffrn_reflns_theta_full 33.00
_diffrn_reflns_theta_max 33.00
_diffrn_reflns_theta_min 2.39
_exptl_absorpt_coefficient_mu 2.757
_exptl_absorpt_correction_T_max 0.852
_exptl_absorpt_correction_T_min 0.215
_exptl_absorpt_correction_type integration
_exptl_absorpt_process_details
;
Gaussian integration (Coppens, 1970)
;
_exptl_crystal_colour orange
_exptl_crystal_density_diffrn 1.888
_exptl_crystal_density_method 'not measured'
_exptl_crystal_description prism
_exptl_crystal_F_000 1080
_exptl_crystal_size_max 0.20
_exptl_crystal_size_mid 0.11
_exptl_crystal_size_min 0.03
_refine_diff_density_max 2.904
_refine_diff_density_min -1.088
_refine_diff_density_rms 0.186
_refine_ls_abs_structure_details 'Flack H D (1983), Acta Cryst. A39, 876-881'
_refine_ls_abs_structure_Flack 0.004(11)
_refine_ls_extinction_method none
_refine_ls_goodness_of_fit_ref 1.120
_refine_ls_hydrogen_treatment constr
_refine_ls_matrix_type full
_refine_ls_number_parameters 217
_refine_ls_number_reflns 6997
_refine_ls_number_restraints 2
_refine_ls_restrained_S_all 1.120
_refine_ls_R_factor_all 0.0475
_refine_ls_R_factor_gt 0.0411
_refine_ls_shift/su_max 0.000
_refine_ls_shift/su_mean 0.000
_refine_ls_structure_factor_coef Fsqd
_refine_ls_weighting_details 'calc w=1/[\s^2^(Fo^2^)+(0.0570P)^2^+6.0734P] where P=(Fo^2^+2Fc^2^)/3'
_refine_ls_weighting_scheme calc
_refine_ls_wR_factor_gt 0.1028
_refine_ls_wR_factor_ref 0.1094
_reflns_number_gt 6573
_reflns_number_total 6997
_reflns_threshold_expression >2sigma(I)
_cod_data_source_file c2dt32250a.txt
_cod_data_source_block kcd129
_cod_original_cell_volume 1876.9(11)
_cod_original_sg_symbol_H-M 'C c'
_cod_database_code 7022280

loop_
_symmetry_equiv_pos_as_xyz
'x, y, z'
'x, -y, z+1/2'
'x+1/2, y+1/2, z'
'x+1/2, -y+1/2, z+1/2'

loop_
_atom_site_label
_atom_site_type_symbol
_atom_site_fract_x
_atom_site_fract_y
_atom_site_fract_z
_atom_site_U_iso_or_equiv
_atom_site_adp_type
_atom_site_occupancy
_atom_site_symmetry_multiplicity
_atom_site_calc_flag
_atom_site_refinement_flags
Co Co -0.18064(4) 0.18464(2) -0.20298(4) 0.01192(8) Uani 1 1 d .
N1 N -0.0257(3) 0.13055(18) -0.2551(2) 0.0159(5) Uani 1 1 d .
H1 H -0.0506 0.0760 -0.2550 0.019 Uiso 1 1 d R
N2 N -0.2495(3) 0.08411(17) -0.1533(3) 0.0185(5) Uani 1 1 d .
H2A H -0.1845 0.0451 -0.1548 0.022 Uiso 1 1 calc R
H2B H -0.2602 0.0884 -0.0772 0.022 Uiso 1 1 calc R
N3 N -0.3256(3) 0.16980(16) -0.3508(2) 0.0146(4) Uani 1 1 d .
H3A H -0.3991 0.2042 -0.3534 0.018 Uiso 1 1 calc R
H3B H -0.2876 0.1801 -0.4143 0.018 Uiso 1 1 calc R
N4 N -0.3125(3) 0.24231(17) -0.1316(3) 0.0171(5) Uani 1 1 d .
H4A H -0.4003 0.2191 -0.1521 0.020 Uiso 1 1 calc R
H4B H -0.2816 0.2410 -0.0505 0.020 Uiso 1 1 calc R
N5 N -0.1248(3) 0.28792(16) -0.2502(2) 0.0142(4) Uani 1 1 d .
H5A H -0.0279 0.2908 -0.2362 0.017 Uiso 1 1 calc R
H5B H -0.1622 0.2955 -0.3298 0.017 Uiso 1 1 calc R
O1 O -0.0490(3) 0.19582(15) -0.0563(2) 0.0178(4) Uani 1 1 d .
O2 O 0.1737(3) 0.17353(19) 0.0391(2) 0.0264(6) Uani 1 1 d .
N13 N 0.1810(4) 0.0185(2) -0.0627(3) 0.0281(7) Uani 1 1 d .
O3 O 0.0572(4) 0.0087(2) -0.0607(3) 0.0342(7) Uani 1 1 d .
O4 O 0.2790(4) -0.0203(2) -0.0044(4) 0.0445(9) Uani 1 1 d .
C10 C -0.0104(4) 0.1408(2) -0.3777(3) 0.0188(6) Uani 1 1 d .
H10A H 0.0708 0.1102 -0.3886 0.023 Uiso 1 1 calc R
H10B H 0.0047 0.1964 -0.3922 0.023 Uiso 1 1 calc R
H10C H -0.0964 0.1224 -0.4334 0.023 Uiso 1 1 calc R
C11 C 0.1052(3) 0.1441(2) -0.1668(3) 0.0176(5) Uani 1 1 d .
H11 H 0.1495 0.1902 -0.1969 0.021 Uiso 1 1 calc R
C12 C 0.0763(4) 0.1718(2) -0.0508(3) 0.0173(5) Uani 1 1 d .
C13 C 0.2164(4) 0.0813(2) -0.1478(4) 0.0267(7) Uani 1 1 d .
H13A H 0.3104 0.1045 -0.1133 0.032 Uiso 1 1 calc R
H13B H 0.2189 0.0567 -0.2243 0.032 Uiso 1 1 calc R
C21 C -0.3871(4) 0.0635(2) -0.2342(3) 0.0191(6) Uani 1 1 d .
H21A H -0.4651 0.0918 -0.2110 0.023 Uiso 1 1 calc R
H21B H -0.4047 0.0064 -0.2310 0.023 Uiso 1 1 calc R
C31 C -0.3794(4) 0.08719(19) -0.3580(3) 0.0181(5) Uani 1 1 d .
H31A H -0.3145 0.0519 -0.3873 0.022 Uiso 1 1 calc R
H31B H -0.4742 0.0840 -0.4127 0.022 Uiso 1 1 calc R
C41 C -0.3225(4) 0.3249(2) -0.1733(4) 0.0222(6) Uani 1 1 d .
H41A H -0.3559 0.3591 -0.1169 0.027 Uiso 1 1 calc R
H41B H -0.3898 0.3291 -0.2515 0.027 Uiso 1 1 calc R
C51 C -0.1776(4) 0.3490(2) -0.1817(4) 0.0246(7) Uani 1 1 d .
H51A H -0.1813 0.4005 -0.2218 0.030 Uiso 1 1 calc R
H51B H -0.1142 0.3537 -0.1017 0.030 Uiso 1 1 calc R
Zn1 Zn -0.23468(4) -0.14960(2) -0.30371(3) 0.01551(8) Uani 1 1 d .
Cl1 Cl -0.08810(10) -0.05329(5) -0.33255(10) 0.02818(19) Uani 1 1 d .
Cl2 Cl -0.14711(8) -0.27241(5) -0.31753(8) 0.02166(15) Uani 1 1 d .
Cl3 Cl -0.30348(9) -0.14106(5) -0.13093(7) 0.02160(15) Uani 1 1 d .
Cl4 Cl -0.43725(9) -0.13409(6) -0.44857(7) 0.02254(16) Uani 1 1 d .

loop_
_atom_site_aniso_label
_atom_site_aniso_U_11
_atom_site_aniso_U_22
_atom_site_aniso_U_33
_atom_site_aniso_U_23
_atom_site_aniso_U_13
_atom_site_aniso_U_12
Co 0.01145(16) 0.01387(16) 0.01020(15) 0.00053(13) 0.00208(12) 0.00256(13)
N1 0.0111(10) 0.0224(13) 0.0139(11) -0.0041(9) 0.0024(8) 0.0014(9)
N2 0.0207(13) 0.0166(12) 0.0185(12) 0.0049(10) 0.0056(10) 0.0050(10)
N3 0.0128(11) 0.0139(10) 0.0161(11) 0.0011(9) 0.0014(9) 0.0017(9)
N4 0.0176(12) 0.0150(11) 0.0189(12) 0.0012(9) 0.0049(10) 0.0046(9)
N5 0.0136(11) 0.0154(11) 0.0122(10) 0.0000(8) 0.0004(8) -0.0006(8)
O1 0.0203(11) 0.0193(10) 0.0119(9) -0.0004(8) 0.0004(8) 0.0074(8)
O2 0.0195(12) 0.0331(14) 0.0202(12) -0.0011(10) -0.0081(9) 0.0005(10)
N13 0.0287(16) 0.0229(14) 0.0275(16) -0.0041(12) -0.0035(13) 0.0051(12)
O3 0.0342(16) 0.0289(15) 0.0383(17) 0.0061(12) 0.0064(13) 0.0043(12)
O4 0.043(2) 0.0279(16) 0.051(2) 0.0030(14) -0.0106(16) 0.0128(14)
C10 0.0180(14) 0.0260(16) 0.0126(12) 0.0024(11) 0.0041(10) 0.0003(11)
C11 0.0138(12) 0.0223(14) 0.0153(13) 0.0011(10) 0.0006(10) 0.0062(10)
C12 0.0189(14) 0.0168(13) 0.0141(12) 0.0007(10) -0.0004(10) 0.0016(11)
C13 0.0151(14) 0.0231(16) 0.038(2) -0.0053(14) -0.0011(13) 0.0049(12)
C21 0.0181(13) 0.0173(13) 0.0216(14) 0.0036(11) 0.0041(11) 0.0018(11)
C31 0.0166(13) 0.0155(13) 0.0207(14) 0.0006(11) 0.0018(11) 0.0002(10)
C41 0.0200(15) 0.0182(14) 0.0290(17) -0.0001(12) 0.0068(12) 0.0024(12)
C51 0.0235(16) 0.0195(15) 0.0327(19) -0.0060(13) 0.0104(14) -0.0025(12)
Zn1 0.01325(15) 0.01397(14) 0.01938(16) 0.00117(13) 0.00405(12) 0.00034(13)
Cl1 0.0217(4) 0.0159(3) 0.0474(5) 0.0010(3) 0.0093(4) -0.0017(3)
Cl2 0.0163(3) 0.0157(3) 0.0353(4) 0.0021(3) 0.0108(3) 0.0014(2)
Cl3 0.0228(4) 0.0277(4) 0.0125(3) -0.0007(3) 0.0007(3) -0.0008(3)
Cl4 0.0179(3) 0.0338(4) 0.0154(3) 0.0018(3) 0.0028(3) 0.0060(3)

loop_
_atom_type_symbol
_atom_type_description
_atom_type_scat_dispersion_real
_atom_type_scat_dispersion_imag
_atom_type_scat_source
C C 0.0033 0.0016 'International Tables Vol C Tables 4.2.6.8 and 6.1.1.4'
H H 0.0000 0.0000 'International Tables Vol C Tables 4.2.6.8 and 6.1.1.4'
O O 0.0106 0.0060 'International Tables Vol C Tables 4.2.6.8 and 6.1.1.4'
Cl Cl 0.1484 0.1585 'International Tables Vol C Tables 4.2.6.8 and 6.1.1.4'
Co Co 0.3494 0.9721 'International Tables Vol C Tables 4.2.6.8 and 6.1.1.4'
N N 0.0061 0.0033 'International Tables Vol C Tables 4.2.6.8 and 6.1.1.4'
Zn Zn 0.2839 1.4301 'International Tables Vol C Tables 4.2.6.8 and 6.1.1.4'

loop_
_geom_angle_atom_site_label_1
_geom_angle_atom_site_label_2
_geom_angle_atom_site_label_3
_geom_angle
O1 Co N4 86.39(12)
O1 Co N5 89.42(11)
N4 Co N5 85.58(12)
O1 Co N3 176.52(13)
N4 Co N3 91.73(12)
N5 Co N3 93.37(11)
O1 Co N2 91.54(12)
N4 Co N2 90.43(12)
N5 Co N2 175.83(12)
N3 Co N2 85.54(12)
O1 Co N1 85.53(11)
N4 Co N1 171.77(12)
N5 Co N1 92.80(12)
N3 Co N1 96.41(12)
N2 Co N1 91.32(12)
C11 N1 C10 113.0(3)
C11 N1 Co 108.2(2)
C10 N1 Co 120.0(2)
C11 N1 H1 109.3
C10 N1 H1 101.4
Co N1 H1 103.8
C21 N2 Co 109.7(2)
C21 N2 H2A 109.7
Co N2 H2A 109.7
C21 N2 H2B 109.7
Co N2 H2B 109.7
H2A N2 H2B 108.2
C31 N3 Co 109.8(2)
C31 N3 H3A 109.7
Co N3 H3A 109.7
C31 N3 H3B 109.7
Co N3 H3B 109.7
H3A N3 H3B 108.2
C41 N4 Co 109.6(2)
C41 N4 H4A 109.8
Co N4 H4A 109.8
C41 N4 H4B 109.8
Co N4 H4B 109.8
H4A N4 H4B 108.2
C51 N5 Co 109.0(2)
C51 N5 H5A 109.9
Co N5 H5A 109.9
C51 N5 H5B 109.9
Co N5 H5B 109.9
H5A N5 H5B 108.3
C12 O1 Co 116.7(2)
O3 N13 O4 123.9(4)
O3 N13 C13 118.5(3)
O4 N13 C13 117.6(4)
N1 C10 H10A 109.5
N1 C10 H10B 109.5
H10A C10 H10B 109.5
N1 C10 H10C 109.5
H10A C10 H10C 109.5
H10B C10 H10C 109.5
N1 C11 C13 118.2(3)
N1 C11 C12 111.2(3)
C13 C11 C12 111.8(3)
N1 C11 H11 104.8
C13 C11 H11 104.8
C12 C11 H11 104.8
O2 C12 O1 124.6(3)
O2 C12 C11 119.6(3)
O1 C12 C11 115.7(3)
C11 C13 N13 108.8(3)
C11 C13 H13A 109.9
N13 C13 H13A 109.9
C11 C13 H13B 109.9
N13 C13 H13B 109.9
H13A C13 H13B 108.3
N2 C21 C31 107.3(3)
N2 C21 H21A 110.2
C31 C21 H21A 110.2
N2 C21 H21B 110.2
C31 C21 H21B 110.2
H21A C21 H21B 108.5
N3 C31 C21 107.1(3)
N3 C31 H31A 110.3
C21 C31 H31A 110.3
N3 C31 H31B 110.3
C21 C31 H31B 110.3
H31A C31 H31B 108.6
N4 C41 C51 107.1(3)
N4 C41 H41A 110.3
C51 C41 H41A 110.3
N4 C41 H41B 110.3
C51 C41 H41B 110.3
H41A C41 H41B 108.6
N5 C51 C41 107.3(3)
N5 C51 H51A 110.3
C41 C51 H51A 110.3
N5 C51 H51B 110.3
C41 C51 H51B 110.3
H51A C51 H51B 108.5
Cl1 Zn1 Cl3 114.65(4)
Cl1 Zn1 Cl2 113.38(4)
Cl3 Zn1 Cl2 108.41(4)
Cl1 Zn1 Cl4 105.77(4)
Cl3 Zn1 Cl4 105.16(5)
Cl2 Zn1 Cl4 109.00(4)

loop_
_geom_bond_atom_site_label_1
_geom_bond_atom_site_label_2
_geom_bond_distance
_geom_bond_publ_flag
Co O1 1.884(3) y
Co N1 1.983(3) y
Co N2 1.976(3) y
Co N3 1.964(3) y
Co N4 1.954(3) y
Co N5 1.959(3) y
N1 C11 1.452(4) ?
N1 C10 1.482(4) ?
N1 H1 0.9601 ?
N2 C21 1.485(5) ?
N2 H2A 0.9200 ?
N2 H2B 0.9200 ?
N3 C31 1.497(4) ?
N3 H3A 0.9200 ?
N3 H3B 0.9200 ?
N4 C41 1.484(5) ?
N4 H4A 0.9200 ?
N4 H4B 0.9200 ?
N5 C51 1.477(5) ?
N5 H5A 0.9200 ?
N5 H5B 0.9200 ?
O1 C12 1.274(4) ?
O2 C12 1.234(4) ?
N13 O3 1.222(5) ?
N13 O4 1.224(5) ?
N13 C13 1.552(6) ?
C10 H10A 0.9800 ?
C10 H10B 0.9800 ?
C10 H10C 0.9800 ?
C11 C13 1.500(5) ?
C11 C12 1.520(5) ?
C11 H11 1.0000 ?
C13 H13A 0.9900 ?
C13 H13B 0.9900 ?
C21 C31 1.516(5) ?
C21 H21A 0.9900 ?
C21 H21B 0.9900 ?
C31 H31A 0.9900 ?
C31 H31B 0.9900 ?
C41 C51 1.495(5) ?
C41 H41A 0.9900 ?
C41 H41B 0.9900 ?
C51 H51A 0.9900 ?
C51 H51B 0.9900 ?
Zn1 Cl1 2.2521(10) ?
Zn1 Cl3 2.2733(14) ?
Zn1 Cl2 2.2794(10) ?
Zn1 Cl4 2.2841(13) ?

loop_
_geom_hbond_atom_site_label_D
_geom_hbond_atom_site_label_H
_geom_hbond_atom_site_label_A
_geom_hbond_distance_DH
_geom_hbond_distance_HA
_geom_hbond_distance_DA
_geom_hbond_angle_DHA
_geom_hbond_site_symmetry_A
N1 H1 Cl1 0.96 2.38 3.276(3) 155.9 .
N1 H1 O3 0.96 2.53 3.035(4) 112.9 .
N2 H2A O3 0.92 2.43 3.192(5) 140.6 .
N2 H2A Cl1 0.92 2.99 3.726(3) 138.6 .
N2 H2B Cl4 0.92 2.66 3.442(3) 143.6 2
N2 H2B Cl1 0.92 3.00 3.729(4) 137.2 2
N3 H3A Cl2 0.92 2.58 3.392(3) 147.7 3_455
N3 H3B Cl3 0.92 2.58 3.358(3) 142.8 2_554
N4 H4A Cl2 0.92 2.70 3.464(3) 140.9 3_455
N4 H4B Cl2 0.92 2.77 3.664(4) 164.4 2
N4 H4B Cl4 0.92 2.81 3.265(3) 111.8 2
N5 H5A Cl3 0.92 2.52 3.333(3) 147.7 3
N5 H5B O2 0.92 2.00 2.828(4) 149.1 4_454
N5 H5A Cl4 0.92 3.10 3.530(3) 110.9 3
